data_9004660
loop_
_publ_author_name
'Makovicky, E.'
'Balic-Zunic T'
'Topa, D.'

_publ_section_title
;
 The crystal structure of neyite, Ag2Cu6Pb25Bi26S68
;
_journal_name_full 'The Canadian Mineralogist'
_journal_page_first 1365
_journal_page_last 1376
_journal_paper_doi 10.2113/gscanmin.39.5.1365
_journal_volume 39
_journal_year 2001
_chemical_formula_sum 'Ag2.074 Bi26.38 Cu6 Pb24.54 S68'
_chemical_name_mineral Neyite
_space_group_IT_number 12
_symmetry_space_group_name_Hall '-C 2y'
_symmetry_space_group_name_H-M 'C 1 2/m 1'
_cell_angle_alpha 90
_cell_angle_beta 108.801
_cell_angle_gamma 90
_cell_length_a 37.527
_cell_length_b 4.0705
_cell_length_c 43.701
_cell_formula_units_Z 2
_cell_volume 6319.308
_database_code_amcsd 0005753
_exptl_crystal_density_diffrn 7.033
_cod_original_formula_sum 'Bi26.38 Pb24.54 Ag2.074 Cu6 S68'
_cod_database_code 9004660

loop_
_space_group_symop_operation_xyz
x,y,z
1/2+x,1/2+y,z
x,-y,z
1/2+x,1/2-y,z
-x,y,-z
1/2-x,1/2+y,-z
-x,-y,-z
1/2-x,1/2-y,-z

loop_
_atom_site_aniso_label
_atom_site_aniso_U_11
_atom_site_aniso_U_22
_atom_site_aniso_U_33
_atom_site_aniso_U_12
_atom_site_aniso_U_13
_atom_site_aniso_U_23
Bi1 0.02940 0.02369 0.02781 0.00000 0.01082 0.00000
Pb1 0.02940 0.02369 0.02781 0.00000 0.01082 0.00000
Bi2 0.03259 0.02462 0.02950 0.00000 0.01038 0.00000
Pb2 0.03259 0.02462 0.02950 0.00000 0.01038 0.00000
Pb3 0.03180 0.02571 0.03291 0.00000 0.00858 0.00000
Bi4 0.03017 0.02364 0.02947 0.00000 0.00783 0.00000
Pb4 0.03017 0.02364 0.02947 0.00000 0.00783 0.00000
Bi5 0.02971 0.02479 0.03062 0.00000 0.00939 0.00000
Pb5 0.02971 0.02479 0.03062 0.00000 0.00939 0.00000
Pb6 0.03044 0.02626 0.02916 0.00000 0.01113 0.00000
Bi6 0.03044 0.02626 0.02916 0.00000 0.01113 0.00000
Ag6 0.03044 0.02626 0.02916 0.00000 0.01113 0.00000
Pb7 0.03404 0.02748 0.03314 0.00000 0.01085 0.00000
Bi7 0.03404 0.02748 0.03314 0.00000 0.01085 0.00000
Bi8 0.02786 0.02338 0.03039 0.00000 0.00837 0.00000
Pb9 0.02831 0.02491 0.03309 0.00000 0.00922 0.00000
Bi9 0.02831 0.02491 0.03309 0.00000 0.00922 0.00000
Ag9 0.02831 0.02491 0.03309 0.00000 0.00922 0.00000
Bi10 0.03329 0.02543 0.03106 0.00000 0.01075 0.00000
Pb10 0.03329 0.02543 0.03106 0.00000 0.01075 0.00000
Bi11 0.03421 0.02729 0.03160 0.00000 0.01014 0.00000
Pb11 0.03421 0.02729 0.03160 0.00000 0.01014 0.00000
Ag11 0.03421 0.02729 0.03160 0.00000 0.01014 0.00000
Bi12 0.03095 0.02523 0.02981 0.00000 0.01366 0.00000
Pb12 0.03095 0.02523 0.02981 0.00000 0.01366 0.00000
Bi13 0.02756 0.02246 0.02770 0.00000 0.00876 0.00000
Pb13 0.02756 0.02246 0.02770 0.00000 0.00876 0.00000
Pb14 0.03273 0.02698 0.03488 0.00000 0.01244 0.00000
Bi15 0.02807 0.02379 0.02739 0.00000 0.00811 0.00000
Pb15 0.02807 0.02379 0.02739 0.00000 0.00811 0.00000
Bi16 0.03376 0.02467 0.04061 0.00000 0.01830 0.00000
Pb16 0.03376 0.02467 0.04061 0.00000 0.01830 0.00000
Ag16 0.03376 0.02467 0.04061 0.00000 0.01830 0.00000
Bi17 0.03488 0.02888 0.03594 0.00000 0.01166 0.00000
Pb17 0.03488 0.02888 0.03594 0.00000 0.01166 0.00000
Pb18 0.03931 0.02629 0.03668 0.00000 0.01034 0.00000
Bi19 0.03385 0.02470 0.03407 0.00000 0.01360 0.00000
Bi20 0.04216 0.02745 0.03636 0.00000 0.00574 0.00000
Bi21 0.03612 0.02708 0.03431 0.00000 0.01078 0.00000
Pb22 0.05235 0.02915 0.03493 0.00000 0.01064 0.00000
Pb23 0.03386 0.02364 0.03605 0.00000 0.01148 0.00000
Pb24 0.05105 0.03752 0.04466 0.00000 0.00092 0.00000
Pb25 0.03531 0.03068 0.05300 0.00000 0.00681 0.00000
Pb26 0.04594 0.03660 0.05878 0.00000 0.02089 0.00000
Ag1 0.05235 0.08567 0.03271 0.00000 0.00844 0.00000
Cu1 0.03832 0.04203 0.04918 0.00000 0.00881 0.00000
Cu2 0.03775 0.03468 0.05888 0.00000 0.01476 0.00000
Cu3 0.03167 0.03338 0.05584 0.00000 0.01017 0.00000
S1 0.03437 0.02061 0.02830 0.00000 0.02029 0.00000
S2 0.02563 0.02987 0.02693 0.00000 0.01151 0.00000
S3 0.02988 0.02977 0.03741 0.00000 0.00411 0.00000
S4 0.02788 0.02845 0.03684 0.00000 0.00907 0.00000
S5 0.02887 0.02965 0.03067 0.00000 0.01017 0.00000
S6 0.03161 0.03263 0.03362 0.00000 0.01346 0.00000
S7 0.02811 0.03496 0.03601 0.00000 0.00979 0.00000
S8 0.02930 0.02925 0.03025 0.00000 0.01275 0.00000
S9 0.03069 0.02694 0.02876 0.00000 0.01204 0.00000
S10 0.02837 0.02279 0.04126 0.00000 0.01771 0.00000
S11 0.02492 0.02256 0.03777 0.00000 0.00457 0.00000
S12 0.02480 0.02734 0.03125 0.00000 0.00530 0.00000
S13 0.03292 0.02875 0.03438 0.00000 0.01708 0.00000
S14 0.02667 0.03315 0.03760 0.00000 0.01492 0.00000
S15 0.02479 0.03417 0.02797 0.00000 0.00785 0.00000
S16 0.02638 0.02703 0.03696 0.00000 0.00106 0.00000
S17 0.02606 0.02601 0.02953 0.00000 0.00797 0.00000
S18 0.02802 0.02600 0.02709 0.00000 0.00904 0.00000
S19 0.02996 0.02623 0.02506 0.00000 0.01033 0.00000
S20 0.02964 0.02589 0.02856 0.00000 0.01438 0.00000
S21 0.02871 0.01965 0.05161 0.00000 0.01793 0.00000
S22 0.03523 0.03165 0.03123 0.00000 0.01018 0.00000
S23 0.03551 0.02531 0.03297 0.00000 0.01055 0.00000
S24 0.02688 0.02404 0.02803 0.00000 0.00784 0.00000
S25 0.02870 0.02890 0.03290 0.00000 0.00784 0.00000
S26 0.02668 0.03133 0.02923 0.00000 0.01101 0.00000
S27 0.02853 0.02457 0.03150 0.00000 0.01053 0.00000
S28 0.02891 0.02503 0.03177 0.00000 0.01099 0.00000
S29 0.02768 0.02508 0.02912 0.00000 0.01145 0.00000
S30 0.02958 0.02170 0.02377 0.00000 0.00963 0.00000
S31 0.02516 0.02205 0.02852 0.00000 0.00964 0.00000
S32 0.02695 0.02212 0.02742 0.00000 0.00945 0.00000
S33 0.02472 0.03417 0.03490 0.00000 0.01179 0.00000
S34 0.03210 0.02711 0.03117 0.00000 0.01607 0.00000

loop_
_atom_site_label
_atom_site_fract_x
_atom_site_fract_y
_atom_site_fract_z
_atom_site_occupancy
_atom_site_U_iso_or_equiv
Bi1 0.09485 0.00000 0.94977 0.87000 0.02658
Pb1 0.09485 0.00000 0.94977 0.13000 0.02658
Bi2 0.43197 0.00000 0.13675 0.76000 0.02881
Pb2 0.43197 0.00000 0.13675 0.24000 0.02881
Pb3 0.31775 0.00000 0.07448 1.00000 0.03058
Bi4 0.20505 0.00000 0.01414 0.40000 0.02819
Pb4 0.20505 0.00000 0.01414 0.60000 0.02819
Bi5 0.04111 0.00000 0.77668 0.62000 0.02845
Pb5 0.04111 0.00000 0.77668 0.38000 0.02845
Pb6 0.15591 0.00000 0.83870 0.58000 0.02825
Bi6 0.15591 0.00000 0.83870 0.32000 0.02825
Ag6 0.15591 0.00000 0.83870 0.09600 0.02825
Pb7 0.27003 0.00000 0.90052 0.56000 0.03155
Bi7 0.27003 0.00000 0.90052 0.44000 0.03155
Bi8 0.48389 0.00000 0.30940 1.00000 0.02746
Pb9 0.37102 0.00000 0.24759 0.69000 0.02893
Bi9 0.37102 0.00000 0.24759 0.21000 0.02893
Ag9 0.37102 0.00000 0.24759 0.10500 0.02893
Bi10 0.25656 0.00000 0.18688 0.67000 0.02984
Pb10 0.25656 0.00000 0.18688 0.33000 0.02984
Bi11 0.09861 0.00000 0.66520 0.74000 0.03115
Pb11 0.09861 0.00000 0.66520 0.06000 0.03115
Ag11 0.09861 0.00000 0.66520 0.19900 0.03115
Bi12 0.21150 0.00000 0.72539 0.90000 0.02773
Pb12 0.21150 0.00000 0.72539 0.10000 0.02773
Bi13 0.40313 0.00000 0.52831 0.73000 0.02594
Pb13 0.40313 0.00000 0.52831 0.27000 0.02594
Pb14 0.29628 0.00000 0.54313 1.00000 0.03116
Bi15 0.18405 0.00000 0.53673 0.97000 0.02661
Pb15 0.18405 0.00000 0.53673 0.03000 0.02661
Bi16 0.08231 0.00000 0.55326 0.62000 0.03150
Pb16 0.08231 0.00000 0.55326 0.24000 0.03150
Ag16 0.08231 0.00000 0.55326 0.13700 0.03150
Bi17 0.37470 0.00000 0.85626 0.94000 0.03317
Pb17 0.37470 0.00000 0.85626 0.06000 0.03317
Pb18 0.33236 0.00000 0.75102 1.00000 0.03455
Bi19 0.31808 0.00000 0.65130 1.00000 0.03024
Bi20 0.02902 0.00000 0.08656 1.00000 0.03698
Bi21 0.06808 0.00000 0.19264 1.00000 0.03264
Pb22 0.07804 0.00000 0.28881 1.00000 0.03963
Pb23 0.10255 0.00000 0.38733 1.00000 0.03113
Pb24 0.38789 0.00000 0.95725 1.00000 0.04788
Pb25 0.00264 0.00000 0.41019 1.00000 0.04144
Pb26 0.32008 0.00000 0.37164 1.00000 0.04614
Ag1 0.50000 0.00000 0.50000 1.00000 0.05817
Cu1 0.46888 0.00000 0.01065 1.00000 0.04445
Cu2 0.23194 0.00000 0.30895 1.00000 0.04397
Cu3 0.74956 0.00000 0.59064 1.00000 0.04124
S1 0.06509 0.00000 -0.00405 1.00000 0.02532
S2 0.45381 0.00000 0.08328 1.00000 0.02675
S3 0.35138 0.00000 0.01729 1.00000 0.03397
S4 0.02053 0.00000 0.83397 1.00000 0.03138
S5 0.12798 0.00000 0.89323 1.00000 0.02959
S6 0.24064 0.00000 0.95702 1.00000 0.03191
S7 0.49131 0.00000 0.74704 1.00000 0.03316
S8 0.39963 0.00000 0.19231 1.00000 0.02885
S9 0.28778 0.00000 0.12866 1.00000 0.02820
S10 0.17830 0.00000 0.06508 1.00000 0.02925
S11 0.03077 0.00000 0.33529 1.00000 0.02974
S12 0.07383 0.00000 0.72412 1.00000 0.02869
S13 0.18465 0.00000 0.78494 1.00000 0.03052
S14 0.29140 0.00000 0.84375 1.00000 0.03138
S15 0.45320 0.00000 0.35905 1.00000 0.02913
S16 0.34311 0.00000 0.30519 1.00000 0.03231
S17 0.23804 0.00000 0.24290 1.00000 0.02744
S18 0.05158 0.00000 0.47919 1.00000 0.02700
S19 0.14986 0.00000 0.46080 1.00000 0.02673
S20 0.26838 0.00000 0.47394 1.00000 0.02683
S21 0.36281 0.00000 0.45286 1.00000 0.03213
S22 0.46661 0.00000 0.44262 1.00000 0.03283
S23 0.10346 0.00000 0.09562 1.00000 0.03138
S24 0.13871 0.00000 0.19270 1.00000 0.02656
S25 0.16670 0.00000 0.29547 1.00000 0.03067
S26 0.18636 0.00000 0.39239 1.00000 0.02860
S27 0.47100 0.00000 0.95417 1.00000 0.02799
S28 0.44556 0.00000 0.85669 1.00000 0.02828
S29 0.40732 0.00000 0.76003 1.00000 0.02674
S30 0.39053 0.00000 0.66252 1.00000 0.02477
S31 0.44003 0.00000 0.59079 1.00000 0.02500
S32 0.22310 0.00000 0.59748 1.00000 0.02534
S33 0.12364 0.00000 0.61611 1.00000 0.03074
S34 0.23842 0.00000 0.67783 1.00000 0.02872

loop_
_cod_related_entry_id
_cod_related_entry_database
_cod_related_entry_code
1 AMCSD 0005753
